data_2217278
loop_
_publ_author_name
'Song, Rui-Feng'
'Wang, Yu-Hong'

_publ_section_title
;[<i>N</i>-(8-Quinolylmethyl)iminodiethanol-\k^4^<i>N</i>,<i>N</i>',<i>O</i>,<i>O</i>']bis(thiocyanato-\k<i>N</i>)nickel(II)
 monohydrate
;
_journal_coeditor_code SG2198
_journal_issue 1
_journal_name_full 'Acta Crystallographica Section E'
_journal_page_first m12
_journal_page_last m12
_journal_paper_doi 10.1107/S1600536807062526
_journal_volume 64
_journal_year 2008
_chemical_formula_iupac '[Ni (N C S)2 (C14 H18 N2 O2)] , H2 O'
_chemical_formula_moiety 'C16 H18 N4 Ni O2 S2, H2 O'
_chemical_formula_sum 'C16 H20 N4 Ni O3 S2'
_chemical_formula_weight 439.19
_chemical_name_systematic
;
[N-(8-Quinolylmethyl)iminodiethanol-\k^4^N,N',O,O']bis(thiocyanato-
\kN)nickel(II) monohydrate
;
_space_group_IT_number 14
_symmetry_cell_setting monoclinic
_symmetry_space_group_name_Hall '-P 2ybc'
_symmetry_space_group_name_H-M 'P 1 21/c 1'
_atom_sites_solution_hydrogens geom
_atom_sites_solution_primary direct
_atom_sites_solution_secondary difmap
_audit_creation_method SHELXL97
_cell_angle_alpha 90.00
_cell_angle_beta 115.460(6)
_cell_angle_gamma 90.00
_cell_formula_units_Z 4
_cell_length_a 14.693(6)
_cell_length_b 10.142(4)
_cell_length_c 13.965(6)
_cell_measurement_reflns_used 783
_cell_measurement_temperature 293(2)
_cell_measurement_theta_max 25.04
_cell_measurement_theta_min 2.58
_cell_volume 1878.9(13)
_computing_cell_refinement 'SMART (Bruker, 1998)'
_computing_data_collection 'SMART (Bruker, 1998)'
_computing_data_reduction 'SAINT (Bruker, 1999)'
_computing_molecular_graphics 'SHELXTL (Bruker, 1998)'
_computing_publication_material 'SHELXTL (Bruker, 1998)'
_computing_structure_refinement 'SHELXL97 (Sheldrick, 1997)'
_computing_structure_solution 'SHELXS97 (Sheldrick, 1997)'
_diffrn_ambient_temperature 293(2)
_diffrn_measured_fraction_theta_full 0.991
_diffrn_measured_fraction_theta_max 0.991
_diffrn_measurement_device_type 'Bruker SMART CCD area-detector'
_diffrn_measurement_method '\f and \w'
_diffrn_radiation_monochromator graphite
_diffrn_radiation_source 'fine-focus sealed tube'
_diffrn_radiation_type MoK\a
_diffrn_radiation_wavelength 0.71073
_diffrn_reflns_av_R_equivalents 0.0330
_diffrn_reflns_av_sigmaI/netI 0.0475
_diffrn_reflns_limit_h_max 13
_diffrn_reflns_limit_h_min -18
_diffrn_reflns_limit_k_max 12
_diffrn_reflns_limit_k_min -11
_diffrn_reflns_limit_l_max 17
_diffrn_reflns_limit_l_min -6
_diffrn_reflns_number 8517
_diffrn_reflns_theta_full 26.28
_diffrn_reflns_theta_max 26.28
_diffrn_reflns_theta_min 2.53
_exptl_absorpt_coefficient_mu 1.279
_exptl_absorpt_correction_T_max 1.000000
_exptl_absorpt_correction_T_min 0.800256
_exptl_absorpt_correction_type multi-scan
_exptl_absorpt_process_details '(SADABS; Sheldrick, 1998)'
_exptl_crystal_colour green
_exptl_crystal_density_diffrn 1.553
_exptl_crystal_density_method 'not measured'
_exptl_crystal_description block
_exptl_crystal_F_000 912
_exptl_crystal_size_max 0.15
_exptl_crystal_size_mid 0.10
_exptl_crystal_size_min 0.08
_refine_diff_density_max 0.497
_refine_diff_density_min -0.404
_refine_ls_extinction_method none
_refine_ls_goodness_of_fit_ref 1.075
_refine_ls_hydrogen_treatment constr
_refine_ls_matrix_type full
_refine_ls_number_parameters 235
_refine_ls_number_reflns 3783
_refine_ls_number_restraints 0
_refine_ls_restrained_S_all 1.075
_refine_ls_R_factor_all 0.0755
_refine_ls_R_factor_gt 0.0429
_refine_ls_shift/su_max 0.001
_refine_ls_shift/su_mean 0.000
_refine_ls_structure_factor_coef Fsqd
_refine_ls_weighting_details 'calc w = 1/[\s^2^(Fo^2^)+(0.0367P)^2^+0.8315P] where P=(Fo^2^+2Fc^2^)/3'
_refine_ls_weighting_scheme calc
_refine_ls_wR_factor_gt 0.0843
_refine_ls_wR_factor_ref 0.0970
_reflns_number_gt 2673
_reflns_number_total 3783
_reflns_threshold_expression I>2\s(I)
_cod_data_source_file sg2198.cif
_cod_data_source_block I
_cod_original_sg_symbol_H-M 'P 21/c'
_cod_database_code 2217278
_cod_database_fobs_code 2217278

loop_
_symmetry_equiv_pos_as_xyz
'x, y, z'
'-x, y+1/2, -z+1/2'
'-x, -y, -z'
'x, -y-1/2, z-1/2'

loop_
_atom_site_type_symbol
_atom_site_label
_atom_site_fract_x
_atom_site_fract_y
_atom_site_fract_z
_atom_site_U_iso_or_equiv
_atom_site_adp_type
_atom_site_calc_flag
_atom_site_refinement_flags
_atom_site_occupancy
Ni Ni1 0.20147(3) 0.81623(4) 0.28870(3) 0.03578(13) Uani d . 1
O O1 0.15578(17) 0.7221(2) 0.39381(17) 0.0461(6) Uani d . 1
H H1A 0.1344 0.6349 0.3868 0.055 Uiso calc R 1
O O2 0.05232(18) 0.8491(2) 0.1858(2) 0.0596(7) Uani d . 1
H H2A 0.0136 0.7863 0.1366 0.072 Uiso calc R 1
O O3 0.9140(3) 0.7780(4) 1.0013(3) 0.1413(18) Uani d . 1
H H31 0.9448 0.8434 0.9906 0.212 Uiso d R 1
H H32 0.8905 0.7275 0.9473 0.212 Uiso d R 1
N N1 0.35206(19) 0.8079(3) 0.4011(2) 0.0399(6) Uani d . 1
N N2 0.1710(2) 0.9792(2) 0.3581(2) 0.0391(6) Uani d . 1
N N3 0.2430(2) 0.9143(3) 0.1887(2) 0.0513(8) Uani d . 1
N N4 0.1975(2) 0.6352(3) 0.2271(2) 0.0500(7) Uani d . 1
S S1 0.27361(8) 1.03083(10) 0.02603(8) 0.0606(3) Uani d . 1
S S2 0.20208(9) 0.36476(10) 0.22047(9) 0.0679(3) Uani d . 1
C C1 0.4045(3) 0.7104(4) 0.3897(3) 0.0561(10) Uani d . 1
H H1 0.3790 0.6661 0.3251 0.067 Uiso calc R 1
C C2 0.4961(3) 0.6688(4) 0.4681(4) 0.0707(12) Uani d . 1
H H2 0.5323 0.6018 0.4549 0.085 Uiso calc R 1
C C3 0.5309(3) 0.7265(4) 0.5624(4) 0.0699(13) Uani d . 1
H H3 0.5896 0.6954 0.6175 0.084 Uiso calc R 1
C C4 0.4804(3) 0.8329(4) 0.5791(3) 0.0558(10) Uani d . 1
C C5 0.5166(3) 0.9007(5) 0.6756(3) 0.0753(13) Uani d . 1
H H5 0.5740 0.8707 0.7330 0.090 Uiso calc R 1
C C6 0.4696(4) 1.0072(6) 0.6857(3) 0.0832(15) Uani d . 1
H H6 0.4936 1.0506 0.7507 0.100 Uiso calc R 1
C C7 0.3841(3) 1.0554(4) 0.6000(3) 0.0627(11) Uani d . 1
H H7 0.3535 1.1319 0.6086 0.075 Uiso calc R 1
C C8 0.3448(3) 0.9931(3) 0.5044(3) 0.0453(8) Uani d . 1
C C9 0.3920(2) 0.8769(3) 0.4943(3) 0.0418(8) Uani d . 1
C C10 0.2622(3) 1.0574(3) 0.4120(3) 0.0457(8) Uani d . 1
H H10A 0.2442 1.1388 0.4361 0.055 Uiso calc R 1
H H10B 0.2879 1.0807 0.3609 0.055 Uiso calc R 1
C C11 0.1257(3) 0.9385(3) 0.4299(3) 0.0528(9) Uani d . 1
H H11A 0.0529 0.9372 0.3907 0.063 Uiso calc R 1
H H11B 0.1429 1.0026 0.4866 0.063 Uiso calc R 1
C C12 0.1611(3) 0.8060(4) 0.4765(3) 0.0543(9) Uani d . 1
H H12A 0.2299 0.8110 0.5309 0.065 Uiso calc R 1
H H12B 0.1187 0.7724 0.5085 0.065 Uiso calc R 1
C C13 0.0982(3) 1.0567(3) 0.2689(3) 0.0522(9) Uani d . 1
H H13A 0.1325 1.0963 0.2302 0.063 Uiso calc R 1
H H13B 0.0715 1.1272 0.2962 0.063 Uiso calc R 1
C C14 0.0131(3) 0.9727(4) 0.1949(3) 0.0636(11) Uani d . 1
H H14A -0.0369 0.9617 0.2224 0.076 Uiso calc R 1
H H14B -0.0191 1.0145 0.1259 0.076 Uiso calc R 1
C C15 0.2565(2) 0.9625(3) 0.1223(3) 0.0412(8) Uani d . 1
C C16 0.1984(2) 0.5241(4) 0.2227(2) 0.0410(8) Uani d . 1

loop_
_atom_site_aniso_label
_atom_site_aniso_U_11
_atom_site_aniso_U_22
_atom_site_aniso_U_33
_atom_site_aniso_U_12
_atom_site_aniso_U_13
_atom_site_aniso_U_23
Ni1 0.0407(2) 0.0316(2) 0.0351(2) 0.00054(19) 0.01630(17) 0.00133(19)
O1 0.0596(15) 0.0355(12) 0.0487(13) -0.0080(11) 0.0285(12) -0.0020(11)
O2 0.0500(15) 0.0436(15) 0.0632(16) 0.0030(12) 0.0033(13) -0.0080(13)
O3 0.129(3) 0.119(3) 0.089(3) 0.042(3) -0.034(2) -0.044(2)
N1 0.0388(15) 0.0357(15) 0.0473(15) 0.0007(13) 0.0204(13) 0.0018(13)
N2 0.0401(15) 0.0323(14) 0.0452(15) 0.0015(12) 0.0185(13) 0.0009(12)
N3 0.066(2) 0.0496(18) 0.0418(16) -0.0036(15) 0.0270(16) 0.0034(15)
N4 0.068(2) 0.0354(16) 0.0477(17) 0.0002(15) 0.0261(16) -0.0028(14)
S1 0.0704(7) 0.0682(7) 0.0519(6) -0.0214(5) 0.0346(5) 0.0013(5)
S2 0.0805(8) 0.0359(5) 0.0753(7) -0.0001(5) 0.0221(6) -0.0013(5)
C1 0.043(2) 0.051(2) 0.077(3) 0.0035(18) 0.028(2) -0.002(2)
C2 0.041(2) 0.053(3) 0.116(4) 0.0086(19) 0.031(3) 0.011(3)
C3 0.034(2) 0.066(3) 0.093(3) 0.000(2) 0.012(2) 0.028(3)
C4 0.037(2) 0.064(3) 0.059(2) -0.0102(19) 0.0132(18) 0.011(2)
C5 0.052(3) 0.100(4) 0.052(3) -0.017(3) 0.001(2) 0.013(3)
C6 0.074(3) 0.116(4) 0.047(3) -0.037(3) 0.015(2) -0.020(3)
C7 0.064(3) 0.065(3) 0.059(2) -0.015(2) 0.026(2) -0.018(2)
C8 0.044(2) 0.047(2) 0.046(2) -0.0124(17) 0.0198(16) -0.0067(17)
C9 0.0385(19) 0.0432(19) 0.0433(19) -0.0064(16) 0.0173(16) 0.0044(16)
C10 0.051(2) 0.0290(17) 0.057(2) -0.0036(16) 0.0235(18) -0.0068(16)
C11 0.059(2) 0.050(2) 0.061(2) 0.0010(18) 0.036(2) -0.0048(19)
C12 0.072(3) 0.051(2) 0.054(2) 0.000(2) 0.039(2) 0.0027(19)
C13 0.053(2) 0.0356(19) 0.063(2) 0.0103(17) 0.0205(19) 0.0040(18)
C14 0.052(2) 0.058(3) 0.067(3) 0.013(2) 0.012(2) 0.003(2)
C15 0.0418(19) 0.0401(19) 0.0387(18) -0.0025(15) 0.0143(15) -0.0036(15)
C16 0.043(2) 0.048(2) 0.0321(17) -0.0027(16) 0.0161(15) -0.0015(16)

loop_
_atom_type_symbol
_atom_type_description
_atom_type_scat_dispersion_real
_atom_type_scat_dispersion_imag
_atom_type_scat_source
C C 0.0033 0.0016 'International Tables Vol C Tables 4.2.6.8 and 6.1.1.4'
H H 0.0000 0.0000 'International Tables Vol C Tables 4.2.6.8 and 6.1.1.4'
N N 0.0061 0.0033 'International Tables Vol C Tables 4.2.6.8 and 6.1.1.4'
O O 0.0106 0.0060 'International Tables Vol C Tables 4.2.6.8 and 6.1.1.4'
S S 0.1246 0.1234 'International Tables Vol C Tables 4.2.6.8 and 6.1.1.4'
Ni Ni 0.3393 1.1124 'International Tables Vol C Tables 4.2.6.8 and 6.1.1.4'

loop_
_geom_angle_atom_site_label_1
_geom_angle_atom_site_label_2
_geom_angle_atom_site_label_3
_geom_angle
_geom_angle_publ_flag
N3 Ni1 N4 96.64(12) y
N3 Ni1 N2 97.00(11) y
N4 Ni1 N2 163.40(11) ?
N3 Ni1 O2 89.15(12) y
N4 Ni1 O2 91.29(11) y
N2 Ni1 O2 79.51(10) y
N3 Ni1 O1 177.48(10) ?
N4 Ni1 O1 85.70(10) y
N2 Ni1 O1 80.54(10) y
O2 Ni1 O1 89.84(10) y
N3 Ni1 N1 90.10(12) y
N4 Ni1 N1 96.35(11) y
N2 Ni1 N1 93.04(10) y
O2 Ni1 N1 172.36(10) ?
O1 Ni1 N1 90.59(10) y
C12 O1 Ni1 112.29(19) ?
C12 O1 H1A 123.9 ?
Ni1 O1 H1A 123.9 ?
C14 O2 Ni1 115.7(2) ?
C14 O2 H2A 122.1 ?
Ni1 O2 H2A 122.1 ?
H31 O3 H32 110.9 ?
C1 N1 C9 118.0(3) ?
C1 N1 Ni1 115.4(2) ?
C9 N1 Ni1 125.2(2) ?
C10 N2 C13 108.6(3) ?
C10 N2 C11 112.5(3) ?
C13 N2 C11 110.3(3) ?
C10 N2 Ni1 110.02(19) ?
C13 N2 Ni1 104.8(2) ?
C11 N2 Ni1 110.26(19) ?
C15 N3 Ni1 171.5(3) ?
C16 N4 Ni1 158.8(3) ?
N1 C1 C2 123.9(4) ?
N1 C1 H1 118.0 ?
C2 C1 H1 118.0 ?
C3 C2 C1 118.7(4) ?
C3 C2 H2 120.7 ?
C1 C2 H2 120.7 ?
C2 C3 C4 120.3(4) ?
C2 C3 H3 119.8 ?
C4 C3 H3 119.8 ?
C3 C4 C5 122.5(4) ?
C3 C4 C9 118.3(4) ?
C5 C4 C9 119.2(4) ?
C6 C5 C4 120.3(4) ?
C6 C5 H5 119.8 ?
C4 C5 H5 119.8 ?
C5 C6 C7 120.8(4) ?
C5 C6 H6 119.6 ?
C7 C6 H6 119.6 ?
C8 C7 C6 121.6(4) ?
C8 C7 H7 119.2 ?
C6 C7 H7 119.2 ?
C7 C8 C9 117.9(4) ?
C7 C8 C10 119.4(3) ?
C9 C8 C10 122.3(3) ?
N1 C9 C4 120.3(3) ?
N1 C9 C8 119.7(3) ?
C4 C9 C8 120.0(3) ?
N2 C10 C8 115.8(3) ?
N2 C10 H10A 108.3 ?
C8 C10 H10A 108.3 ?
N2 C10 H10B 108.3 ?
C8 C10 H10B 108.3 ?
H10A C10 H10B 107.4 ?
N2 C11 C12 112.0(3) ?
N2 C11 H11A 109.2 ?
C12 C11 H11A 109.2 ?
N2 C11 H11B 109.2 ?
C12 C11 H11B 109.2 ?
H11A C11 H11B 107.9 ?
O1 C12 C11 107.5(3) ?
O1 C12 H12A 110.2 ?
C11 C12 H12A 110.2 ?
O1 C12 H12B 110.2 ?
C11 C12 H12B 110.2 ?
H12A C12 H12B 108.5 ?
N2 C13 C14 111.6(3) ?
N2 C13 H13A 109.3 ?
C14 C13 H13A 109.3 ?
N2 C13 H13B 109.3 ?
C14 C13 H13B 109.3 ?
H13A C13 H13B 108.0 ?
O2 C14 C13 108.4(3) ?
O2 C14 H14A 110.0 ?
C13 C14 H14A 110.0 ?
O2 C14 H14B 110.0 ?
C13 C14 H14B 110.0 ?
H14A C14 H14B 108.4 ?
N3 C15 S1 178.9(3) ?
N4 C16 S2 178.2(4) ?

loop_
_geom_bond_atom_site_label_1
_geom_bond_atom_site_label_2
_geom_bond_distance
_geom_bond_publ_flag
Ni1 N3 2.011(3) y
Ni1 N4 2.018(3) y
Ni1 N2 2.061(3) y
Ni1 O2 2.067(2) y
Ni1 O1 2.089(2) y
Ni1 N1 2.093(3) y
O1 C12 1.409(4) ?
O1 H1A 0.9300 ?
O2 C14 1.408(4) ?
O2 H2A 0.9300 ?
O3 H31 0.8520 ?
O3 H32 0.8520 ?
N1 C1 1.305(4) ?
N1 C9 1.368(4) ?
N2 C10 1.457(4) ?
N2 C13 1.472(4) ?
N2 C11 1.481(4) ?
N3 C15 1.139(4) ?
N4 C16 1.129(4) ?
S1 C15 1.625(3) ?
S2 C16 1.617(4) ?
C1 C2 1.385(6) ?
C1 H1 0.9300 ?
C2 C3 1.326(6) ?
C2 H2 0.9300 ?
C3 C4 1.385(6) ?
C3 H3 0.9300 ?
C4 C5 1.398(6) ?
C4 C9 1.403(5) ?
C5 C6 1.322(7) ?
C5 H5 0.9300 ?
C6 C7 1.399(6) ?
C6 H6 0.9300 ?
C7 C8 1.362(5) ?
C7 H7 0.9300 ?
C8 C9 1.406(5) ?
C8 C10 1.488(5) ?
C10 H10A 0.9700 ?
C10 H10B 0.9700 ?
C11 C12 1.486(5) ?
C11 H11A 0.9700 ?
C11 H11B 0.9700 ?
C12 H12A 0.9700 ?
C12 H12B 0.9700 ?
C13 C14 1.499(5) ?
C13 H13A 0.9700 ?
C13 H13B 0.9700 ?
C14 H14A 0.9700 ?
C14 H14B 0.9700 ?

loop_
_geom_torsion_atom_site_label_1
_geom_torsion_atom_site_label_2
_geom_torsion_atom_site_label_3
_geom_torsion_atom_site_label_4
_geom_torsion
N3 Ni1 O1 C12 -32(3)
N4 Ni1 O1 C12 169.9(2)
N2 Ni1 O1 C12 -19.4(2)
O2 Ni1 O1 C12 -98.8(2)
N1 Ni1 O1 C12 73.5(2)
N3 Ni1 O2 C14 -82.8(3)
N4 Ni1 O2 C14 -179.4(3)
N2 Ni1 O2 C14 14.5(3)
O1 Ni1 O2 C14 94.9(3)
N1 Ni1 O2 C14 1.6(9)
N3 Ni1 N1 C1 -84.8(3)
N4 Ni1 N1 C1 11.9(3)
N2 Ni1 N1 C1 178.2(3)
O2 Ni1 N1 C1 -169.2(7)
O1 Ni1 N1 C1 97.6(3)
N3 Ni1 N1 C9 109.5(3)
N4 Ni1 N1 C9 -153.9(2)
N2 Ni1 N1 C9 12.4(3)
O2 Ni1 N1 C9 25.1(9)
O1 Ni1 N1 C9 -68.1(2)
N3 Ni1 N2 C10 -62.0(2)
N4 Ni1 N2 C10 153.0(4)
O2 Ni1 N2 C10 -149.8(2)
O1 Ni1 N2 C10 118.6(2)
N1 Ni1 N2 C10 28.5(2)
N3 Ni1 N2 C13 54.6(2)
N4 Ni1 N2 C13 -90.4(4)
O2 Ni1 N2 C13 -33.2(2)
O1 Ni1 N2 C13 -124.8(2)
N1 Ni1 N2 C13 145.1(2)
N3 Ni1 N2 C11 173.3(2)
N4 Ni1 N2 C11 28.3(5)
O2 Ni1 N2 C11 85.5(2)
O1 Ni1 N2 C11 -6.1(2)
N1 Ni1 N2 C11 -96.2(2)
N4 Ni1 N3 C15 53(2)
N2 Ni1 N3 C15 -117(2)
O2 Ni1 N3 C15 -38(2)
O1 Ni1 N3 C15 -104(3)
N1 Ni1 N3 C15 150(2)
N3 Ni1 N4 C16 158.5(8)
N2 Ni1 N4 C16 -56.4(10)
O2 Ni1 N4 C16 -112.2(8)
O1 Ni1 N4 C16 -22.4(8)
N1 Ni1 N4 C16 67.7(8)
C9 N1 C1 C2 3.0(5)
Ni1 N1 C1 C2 -163.8(3)
N1 C1 C2 C3 3.4(6)
C1 C2 C3 C4 -4.9(6)
C2 C3 C4 C5 -177.1(4)
C2 C3 C4 C9 0.2(6)
C3 C4 C5 C6 175.3(4)
C9 C4 C5 C6 -1.9(6)
C4 C5 C6 C7 -1.1(7)
C5 C6 C7 C8 1.7(7)
C6 C7 C8 C9 0.8(6)
C6 C7 C8 C10 -172.1(4)
C1 N1 C9 C4 -7.9(5)
Ni1 N1 C9 C4 157.5(2)
C1 N1 C9 C8 171.4(3)
Ni1 N1 C9 C8 -23.2(4)
C3 C4 C9 N1 6.4(5)
C5 C4 C9 N1 -176.3(3)
C3 C4 C9 C8 -172.9(3)
C5 C4 C9 C8 4.4(5)
C7 C8 C9 N1 176.9(3)
C10 C8 C9 N1 -10.4(5)
C7 C8 C9 C4 -3.8(5)
C10 C8 C9 C4 168.9(3)
C13 N2 C10 C8 -179.4(3)
C11 N2 C10 C8 58.1(4)
Ni1 N2 C10 C8 -65.3(3)
C7 C8 C10 N2 -125.4(3)
C9 C8 C10 N2 62.1(4)
C10 N2 C11 C12 -93.4(3)
C13 N2 C11 C12 145.1(3)
Ni1 N2 C11 C12 29.8(4)
Ni1 O1 C12 C11 39.9(3)
N2 C11 C12 O1 -45.8(4)
C10 N2 C13 C14 166.7(3)
C11 N2 C13 C14 -69.5(4)
Ni1 N2 C13 C14 49.1(3)
Ni1 O2 C14 C13 8.5(4)
N2 C13 C14 O2 -38.5(4)
Ni1 N3 C15 S1 2E1(2)
Ni1 N4 C16 S2 -31(11)
